data_7244392
loop_
_publ_author_name
'Lutsenko, Irina A.'
'Baravikov, Dmitry E.'
'Koshenskova, Kseniya A.'
'Kiskin, Mikhail A.'
'Nelyubina, Yulia V.'
'Primakov, Petr V.'
'Voronina, Yulia K.'
'Garaeva, Veronika V.'
'Aleshin, Dmytry A.'
'Aliev, Teimur M.'
'Danilenko, Valery N.'
'Bekker, Olga B.'
'Eremenko, Igor L.'

_publ_section_title
;
 What are the prospects for using complexes of copper(ii) and zinc(ii) to
 suppress the vital activity of Mycolicibacterium smegmatis?
;
_journal_issue 9
_journal_name_full 'RSC Advances'
_journal_page_first 5173
_journal_page_last 5183
_journal_paper_doi 10.1039/D1RA08555G
_journal_volume 12
_journal_year 2022
_chemical_formula_moiety 'C18 H18 N2 O4 Zn'
_chemical_formula_sum 'C18 H18 N2 O4 Zn'
_chemical_formula_weight 391.750
_space_group_crystal_system monoclinic
_space_group_IT_number 15
_space_group_name_Hall '-C 2yc'
_space_group_name_H-M_alt 'C 1 2/c 1'
_symmetry_Int_Tables_number 15
_audit_creation_date 2021-08-11
_audit_creation_method
;
Olex2 1.3
(compiled 2020.11.12 svn.r5f609507 for OlexSys, GUI svn.r6272)
;
_audit_update_record
;
2021-10-11 deposited with the CCDC.	2022-02-04 downloaded from the CCDC.
;
_cell_angle_alpha 90
_cell_angle_beta 99.571(15)
_cell_angle_gamma 90
_cell_formula_units_Z 8
_cell_length_a 14.561(4)
_cell_length_b 9.318(2)
_cell_length_c 25.811(6)
_cell_measurement_reflns_used 5774
_cell_measurement_temperature 120
_cell_measurement_theta_max 30.49
_cell_measurement_theta_min 2.61
_cell_volume 3453.3(15)
_computing_molecular_graphics 'Olex2 1.3 (Dolomanov et al., 2009)'
_computing_publication_material 'Olex2 1.3 (Dolomanov et al., 2009)'
_computing_structure_refinement 'olex2.refine 1.3 (Bourhis et al., 2015)'
_diffrn_ambient_temperature 120
_diffrn_measured_fraction_theta_full 0.9926
_diffrn_measured_fraction_theta_max 0.9933
_diffrn_measurement_device_type 'Bruker APEX-II CCD'
_diffrn_measurement_method '\f and \w scans'
_diffrn_radiation_type 'Mo K\a'
_diffrn_radiation_wavelength 0.71073
_diffrn_reflns_av_R_equivalents 0.0668
_diffrn_reflns_av_unetI/netI 0.0579
_diffrn_reflns_Laue_measured_fraction_full 0.9926
_diffrn_reflns_Laue_measured_fraction_max 0.9933
_diffrn_reflns_limit_h_max 20
_diffrn_reflns_limit_h_min -20
_diffrn_reflns_limit_k_max 10
_diffrn_reflns_limit_k_min -13
_diffrn_reflns_limit_l_max 28
_diffrn_reflns_limit_l_min -36
_diffrn_reflns_number 19728
_diffrn_reflns_point_group_measured_fraction_full 0.9926
_diffrn_reflns_point_group_measured_fraction_max 0.9933
_diffrn_reflns_theta_full 25.2417
_diffrn_reflns_theta_max 27.00
_diffrn_reflns_theta_min 2.66
_exptl_absorpt_coefficient_mu 1.448
_exptl_absorpt_correction_T_max 0.4330
_exptl_absorpt_correction_T_min 0.2767
_exptl_absorpt_correction_type multi-scan
_exptl_absorpt_process_details
;
SADABS-2008/1 (Bruker,2008) was used for absorption correction.
wR2(int) was 0.1142 before and 0.0662 after correction.
The Ratio of minimum to maximum transmission is 0.6390.
The \l/2 correction factor is 0.0015.
;
_exptl_crystal_colour colourless
_exptl_crystal_colour_primary colourless
_exptl_crystal_density_diffrn 1.507
_exptl_crystal_description prism
_exptl_crystal_F_000 1619.407
_exptl_crystal_size_max 0.2
_exptl_crystal_size_mid 0.1
_exptl_crystal_size_min 0.1
_refine_diff_density_max 0.5319
_refine_diff_density_min -0.6349
_refine_diff_density_rms 0.0878
_refine_ls_d_res_high 0.7829
_refine_ls_d_res_low 7.6695
_refine_ls_goodness_of_fit_ref 1.0458
_refine_ls_hydrogen_treatment constr
_refine_ls_matrix_type full
_refine_ls_number_constraints 30
_refine_ls_number_parameters 250
_refine_ls_number_reflns 3729
_refine_ls_number_restraints 0
_refine_ls_restrained_S_all 1.0458
_refine_ls_R_factor_all 0.0618
_refine_ls_R_factor_gt 0.0467
_refine_ls_shift/su_max 0.0001
_refine_ls_shift/su_mean 0.0000
_refine_ls_structure_factor_coef Fsqd
_refine_ls_weighting_details 'w=1/[\s^2^(Fo^2^)+(0.0467P)^2^+6.1882P] where P=(Fo^2^+2Fc^2^)/3'
_refine_ls_weighting_scheme calc
_refine_ls_wR_factor_gt 0.1119
_refine_ls_wR_factor_ref 0.1199
_reflns_Friedel_coverage 0.0
_reflns_limit_h_max 18
_reflns_limit_h_min -18
_reflns_limit_k_max 11
_reflns_limit_k_min 0
_reflns_limit_l_max 32
_reflns_limit_l_min 0
_reflns_number_gt 2921
_reflns_number_total 3729
_reflns_threshold_expression I>=2u(I)
_cod_data_source_file d1ra08555g2.cif
_cod_data_source_block 4
_cod_original_cell_volume 3453.4(14)
_cod_database_code 7244392
_olex2_refinement_description
;
1. Fixed Uiso
 At 1.2 times of:
  All C(H) groups
 At 1.5 times of:
  All C(H,H,H) groups
2. Others
 Sof(O3a)=1-FVAR(1)
 Sof(O3)=FVAR(1)
 Sof(O4a)=1-FVAR(2)
 Sof(O4)=FVAR(2)
3.a Aromatic/amide H refined with riding coordinates:
 C14(H14), C13(H13), C10(H10), C8(H8), C11(H11), C7(H7)
3.b Idealised Me refined as rotating group:
 C4(H4a,H4b,H4c), C16(H16a,H16b,H16c), C6(H6a,H6b,H6c), C2(H2a,H2b,H2c)
;
_smtbx_masks_void_probe_radius 1.2
_smtbx_masks_void_truncation_radius 1.2
_olex2_submission_special_instructions 'No special instructions were received'

loop_
_space_group_symop_id
_space_group_symop_operation_xyz
1 x,y,z
2 -x,y,-z+1/2
3 -x,-y,-z
4 x,-y,z-1/2
5 x+1/2,y+1/2,z
6 -x+1/2,y+1/2,-z+1/2
7 -x+1/2,-y+1/2,-z
8 x+1/2,-y+1/2,z-1/2

loop_
_atom_site_label
_atom_site_type_symbol
_atom_site_fract_x
_atom_site_fract_y
_atom_site_fract_z
_atom_site_U_iso_or_equiv
_atom_site_adp_type
_atom_site_occupancy
_atom_site_refinement_flags_posn
_atom_site_disorder_group
Zn1 Zn 0.34765(2) 0.50683(4) 0.627324(14) 0.04236(14) Uani 1.000000 . .
N2 N 0.36375(16) 0.3993(3) 0.55782(9) 0.0372(5) Uani 1.000000 . .
O1 O 0.42833(18) 0.6503(3) 0.66294(13) 0.0738(8) Uani 1.000000 . .
O4 O 0.2306(8) 0.610(4) 0.5901(4) 0.074(4) Uani 0.75(13) . 1
N1 N 0.35515(17) 0.2964(3) 0.65483(10) 0.0405(6) Uani 1.000000 . .
O2 O 0.5392(2) 0.5281(4) 0.63691(14) 0.0902(10) Uani 1.000000 . .
O3 O 0.2204(13) 0.576(6) 0.6724(10) 0.107(7) Uani 0.50(8) . 1
C3 C 0.1863(2) 0.6115(4) 0.62687(14) 0.0477(8) Uani 1.000000 . .
C18 C 0.35692(19) 0.1995(3) 0.61558(12) 0.0379(6) Uani 1.000000 . .
C17 C 0.36193(19) 0.2541(3) 0.56411(12) 0.0372(6) Uani 1.000000 . .
C1 C 0.5124(3) 0.6309(4) 0.66014(14) 0.0538(8) Uani 1.000000 . .
C9 C 0.3554(2) 0.0506(4) 0.62397(13) 0.0460(7) Uani 1.000000 . .
C15 C 0.3701(2) 0.4530(4) 0.51139(13) 0.0431(7) Uani 1.000000 . .
C12 C 0.3657(2) 0.1581(3) 0.52258(12) 0.0443(7) Uani 1.000000 . .
C14 C 0.3749(2) 0.3631(4) 0.46769(13) 0.0514(8) Uani 1.000000 . .
H14 H 0.3800(2) 0.4037(4) 0.43453(13) 0.0617(10) Uiso 1.000000 R .
C5 C 0.3532(2) 0.2485(4) 0.70333(13) 0.0485(8) Uani 1.000000 . .
C13 C 0.3720(2) 0.2177(4) 0.47355(13) 0.0514(8) Uani 1.000000 . .
H13 H 0.3744(2) 0.1568(4) 0.44428(13) 0.0617(10) Uiso 1.000000 R .
C10 C 0.3578(3) -0.0443(4) 0.58035(16) 0.0570(9) Uani 1.000000 . .
H10 H 0.3552(3) -0.1451(4) 0.58550(16) 0.0684(11) Uiso 1.000000 R .
C4 C 0.0904(3) 0.6699(5) 0.62028(16) 0.0677(11) Uani 1.000000 . .
H4a H 0.0930(3) 0.7749(5) 0.6220(12) 0.1015(17) Uiso 1.000000 GR .
H4b H 0.0558(7) 0.640(3) 0.5861(5) 0.1015(17) Uiso 1.000000 GR .
H4c H 0.0590(7) 0.633(3) 0.6483(7) 0.1015(17) Uiso 1.000000 GR .
C8 C 0.3520(3) 0.0034(4) 0.67505(15) 0.0591(9) Uani 1.000000 . .
H8 H 0.3501(3) -0.0964(4) 0.68229(15) 0.0709(11) Uiso 1.000000 R .
C16 C 0.3740(3) 0.6129(4) 0.50593(14) 0.0579(9) Uani 1.000000 . .
H16a H 0.3139(6) 0.6545(4) 0.5102(10) 0.0868(14) Uiso 1.000000 GR .
H16b H 0.4230(12) 0.6516(5) 0.5329(7) 0.0868(14) Uiso 1.000000 GR .
H16c H 0.3876(18) 0.6373(4) 0.4711(4) 0.0868(14) Uiso 1.000000 GR .
C11 C 0.3635(3) 0.0073(4) 0.53227(15) 0.0559(9) Uani 1.000000 . .
H11 H 0.3661(3) -0.0578(4) 0.50424(15) 0.0670(10) Uiso 1.000000 R .
C7 C 0.3514(3) 0.0995(4) 0.71396(15) 0.0596(9) Uani 1.000000 . .
H7 H 0.3498(3) 0.0672(4) 0.74871(15) 0.0715(11) Uiso 1.000000 R .
C6 C 0.3547(3) 0.3576(4) 0.74597(14) 0.0695(11) Uani 1.000000 . .
H6a H 0.4176(6) 0.363(2) 0.7665(8) 0.1042(17) Uiso 1.000000 GR .
H6b H 0.337(2) 0.4514(8) 0.73036(15) 0.1042(17) Uiso 1.000000 GR .
H6c H 0.3108(16) 0.3293(18) 0.7690(7) 0.1042(17) Uiso 1.000000 GR .
C2 C 0.5802(3) 0.7368(5) 0.6886(2) 0.0900(15) Uani 1.000000 . .
H2a H 0.5591(14) 0.8345(5) 0.6790(12) 0.135(2) Uiso 1.000000 GR .
H2b H 0.584(2) 0.724(3) 0.7266(2) 0.135(2) Uiso 1.000000 GR .
H2c H 0.6417(7) 0.721(3) 0.6789(12) 0.135(2) Uiso 1.000000 GR .
O3a O 0.2201(11) 0.5341(19) 0.6615(11) 0.074(5) Uani 0.50(8) . 2
O4a O 0.230(3) 0.647(11) 0.5925(19) 0.077(10) Uani 0.25(13) . 2

loop_
_atom_site_aniso_label
_atom_site_aniso_U_11
_atom_site_aniso_U_22
_atom_site_aniso_U_33
_atom_site_aniso_U_12
_atom_site_aniso_U_13
_atom_site_aniso_U_23
Zn1 0.0437(2) 0.0356(2) 0.0465(2) 0.00326(16) 0.00383(15) -0.00597(15)
N2 0.0309(12) 0.0382(13) 0.0421(13) 0.0025(10) 0.0047(10) -0.0032(10)
O1 0.0484(15) 0.0565(16) 0.112(2) -0.0028(12) 0.0015(14) -0.0274(15)
O4 0.058(4) 0.114(9) 0.052(4) 0.031(4) 0.010(5) -0.019(6)
N1 0.0401(13) 0.0387(13) 0.0425(14) 0.0038(11) 0.0056(11) -0.0043(11)
O2 0.077(2) 0.101(3) 0.096(2) -0.0028(18) 0.0224(19) -0.025(2)
O3 0.073(6) 0.192(17) 0.056(8) 0.065(10) 0.011(4) 0.033(10)
C3 0.0413(17) 0.0464(19) 0.055(2) 0.0032(15) 0.0074(15) -0.0064(16)
C18 0.0298(14) 0.0374(15) 0.0460(16) 0.0026(11) 0.0050(12) -0.0052(12)
C17 0.0287(13) 0.0379(15) 0.0439(16) 0.0033(11) 0.0025(12) -0.0079(12)
C1 0.051(2) 0.053(2) 0.056(2) -0.0032(16) 0.0025(16) 0.0098(17)
C9 0.0466(18) 0.0383(15) 0.0528(19) 0.0021(14) 0.0073(15) -0.0016(14)
C15 0.0350(15) 0.0464(17) 0.0479(18) -0.0001(13) 0.0067(13) -0.0013(14)
C12 0.0376(16) 0.0452(17) 0.0490(18) 0.0031(13) 0.0035(13) -0.0121(14)
C14 0.0473(18) 0.066(2) 0.0423(17) 0.0025(16) 0.0107(14) -0.0019(16)
C5 0.0499(19) 0.0523(19) 0.0436(18) 0.0061(15) 0.0092(15) -0.0014(14)
C13 0.0488(19) 0.062(2) 0.0433(18) 0.0043(16) 0.0083(15) -0.0149(15)
C10 0.064(2) 0.0344(16) 0.071(2) 0.0032(16) 0.0068(19) -0.0103(16)
C4 0.046(2) 0.088(3) 0.067(2) 0.019(2) 0.0063(18) -0.005(2)
C8 0.071(2) 0.0433(18) 0.063(2) 0.0018(17) 0.0125(19) 0.0076(17)
C16 0.065(2) 0.050(2) 0.060(2) -0.0047(17) 0.0138(18) 0.0086(17)
C11 0.063(2) 0.0427(18) 0.060(2) 0.0054(16) 0.0049(17) -0.0187(16)
C7 0.074(3) 0.057(2) 0.049(2) 0.0061(19) 0.0136(18) 0.0089(17)
C6 0.100(3) 0.065(2) 0.0426(19) 0.012(2) 0.011(2) -0.0075(17)
C2 0.061(3) 0.087(3) 0.116(4) -0.026(2) -0.004(3) -0.005(3)
O3a 0.057(5) 0.066(9) 0.105(11) 0.021(4) 0.032(6) 0.036(5)
O4a 0.072(14) 0.09(3) 0.09(2) 0.016(10) 0.057(19) 0.024(16)

loop_
_atom_type_symbol
_atom_type_scat_dispersion_real
_atom_type_scat_dispersion_imag
_atom_type_scat_Cromer_Mann_a1
_atom_type_scat_Cromer_Mann_a2
_atom_type_scat_Cromer_Mann_a3
_atom_type_scat_Cromer_Mann_a4
_atom_type_scat_Cromer_Mann_b1
_atom_type_scat_Cromer_Mann_b2
_atom_type_scat_Cromer_Mann_b3
_atom_type_scat_Cromer_Mann_b4
_atom_type_scat_Cromer_Mann_c
_atom_type_scat_source
_atom_type_scat_dispersion_source
H 0.00000 0.00000 0.49300 0.32291 0.14019 0.04081 10.51090 26.12570 3.14236 57.79970 0.0030380000826 'International Tables Volume C Table 6.1.1.4 (pp. 500-502)' 'Henke, Gullikson and Davis, At. Data and Nucl. Data Tables, 1993, 54, 2'
C 0.00347 0.00161 2.31000 1.02000 1.58860 0.86500 20.84390 10.20750 0.56870 51.65120 0.215599998832 'International Tables Volume C Table 6.1.1.4 (pp. 500-502)' 'Henke, Gullikson and Davis, At. Data and Nucl. Data Tables, 1993, 54, 2'
Zn 0.31207 1.46666 14.07430 7.03180 5.16520 2.41000 3.26550 0.23330 10.31630 58.70970 1.30410003662 'International Tables Volume C Table 6.1.1.4 (pp. 500-502)' 'Henke, Gullikson and Davis, At. Data and Nucl. Data Tables, 1993, 54, 2'
O 0.01158 0.00611 3.04850 2.28680 1.54630 0.86700 13.27710 5.70110 0.32390 32.90890 0.250800013542 'International Tables Volume C Table 6.1.1.4 (pp. 500-502)' 'Henke, Gullikson and Davis, At. Data and Nucl. Data Tables, 1993, 54, 2'
N 0.00653 0.00323 12.21260 3.13220 2.01250 1.16630 0.00570 9.89330 28.99750 0.58260 -11.5290002823 'International Tables Volume C Table 6.1.1.4 (pp. 500-502)' 'Henke, Gullikson and Davis, At. Data and Nucl. Data Tables, 1993, 54, 2'

loop_
_geom_angle_atom_site_label_1
_geom_angle_atom_site_label_2
_geom_angle_atom_site_label_3
_geom_angle
_geom_angle_site_symmetry_1
_geom_angle_site_symmetry_3
_geom_angle_publ_flag
O1 Zn1 N2 126.66(11) . . ?
O4 Zn1 N2 91.4(5) . . ?
O4 Zn1 O1 107.2(9) . . ?
N1 Zn1 N2 80.51(9) . . ?
N1 Zn1 O1 120.10(11) . . ?
N1 Zn1 O4 126.3(9) . . ?
O3 Zn1 N2 137.5(9) . . ?
O3 Zn1 O1 92.3(11) . . ?
O3 Zn1 O4 57.4(5) . . ?
O3 Zn1 N1 95.0(10) . . ?
O3a Zn1 N2 128.2(7) . . ?
O3a Zn1 O1 102.6(7) . . ?
O3a Zn1 O4 56.1(6) . . ?
O3a Zn1 N1 88.4(4) . . ?
O3a Zn1 O3 10.5(10) . . ?
O4a Zn1 N2 97(2) . . ?
O4a Zn1 O1 99(2) . . ?
O4a Zn1 O4 8(2) . . ?
O4a Zn1 N1 133.3(18) . . ?
O4a Zn1 O3 56.1(11) . . ?
O4a Zn1 O3a 56.6(9) . . ?
C17 N2 Zn1 111.37(19) . . ?
C15 N2 Zn1 129.1(2) . . ?
C15 N2 C17 119.4(3) . . ?
C1 O1 Zn1 113.6(2) . . ?
C3 O4 Zn1 98.4(10) . . ?
C18 N1 Zn1 112.2(2) . . ?
C5 N1 Zn1 128.8(2) . . ?
C5 N1 C18 118.9(3) . . ?
C3 O3 Zn1 80.4(13) . . ?
O3 C3 O4 123.2(13) . . ?
C4 C3 O4 121.3(9) . . ?
C4 C3 O3 115.3(13) . . ?
O3a C3 O4 111.5(16) . . ?
O3a C3 O3 22.7(18) . . ?
O3a C3 C4 125.0(9) . . ?
O4a C3 O4 17(4) . . ?
O4a C3 O3 126(2) . . ?
O4a C3 C4 115(3) . . ?
O4a C3 O3a 120(3) . . ?
C17 C18 N1 117.6(3) . . ?
C9 C18 N1 122.6(3) . . ?
C9 C18 C17 119.8(3) . . ?
C18 C17 N2 117.8(3) . . ?
C12 C17 N2 122.5(3) . . ?
C12 C17 C18 119.6(3) . . ?
O2 C1 O1 122.3(4) . . ?
C2 C1 O1 116.6(4) . . ?
C2 C1 O2 121.0(4) . . ?
C10 C9 C18 119.0(3) . . ?
C8 C9 C18 117.4(3) . . ?
C8 C9 C10 123.6(3) . . ?
C14 C15 N2 121.4(3) . . ?
C16 C15 N2 118.2(3) . . ?
C16 C15 C14 120.4(3) . . ?
C13 C12 C17 117.0(3) . . ?
C11 C12 C17 119.2(3) . . ?
C11 C12 C13 123.8(3) . . ?
H14 C14 C15 120.2(2) . . ?
C13 C14 C15 119.5(3) . . ?
C13 C14 H14 120.2(2) . . ?
C7 C5 N1 120.9(3) . . ?
C6 C5 N1 117.6(3) . . ?
C6 C5 C7 121.5(3) . . ?
C14 C13 C12 120.2(3) . . ?
H13 C13 C12 119.92(19) . . ?
H13 C13 C14 119.9(2) . . ?
H10 C10 C9 119.5(2) . . ?
C11 C10 C9 121.0(3) . . ?
C11 C10 H10 119.5(2) . . ?
H4a C4 C3 109.5 . . ?
H4b C4 C3 109.5 . . ?
H4b C4 H4a 109.5 . . ?
H4c C4 C3 109.5 . . ?
H4c C4 H4a 109.5 . . ?
H4c C4 H4b 109.5 . . ?
H8 C8 C9 120.0(2) . . ?
C7 C8 C9 120.0(3) . . ?
C7 C8 H8 120.0(2) . . ?
H16a C16 C15 109.5 . . ?
H16b C16 C15 109.5 . . ?
H16b C16 H16a 109.5 . . ?
H16c C16 C15 109.5 . . ?
H16c C16 H16a 109.5 . . ?
H16c C16 H16b 109.5 . . ?
C10 C11 C12 121.3(3) . . ?
H11 C11 C12 119.3(2) . . ?
H11 C11 C10 119.3(2) . . ?
C8 C7 C5 120.3(3) . . ?
H7 C7 C5 119.8(2) . . ?
H7 C7 C8 119.8(2) . . ?
H6a C6 C5 109.5 . . ?
H6b C6 C5 109.5 . . ?
H6b C6 H6a 109.5 . . ?
H6c C6 C5 109.5 . . ?
H6c C6 H6a 109.5 . . ?
H6c C6 H6b 109.5 . . ?
H2a C2 C1 109.5 . . ?
H2b C2 C1 109.5 . . ?
H2b C2 H2a 109.5 . . ?
H2c C2 C1 109.5 . . ?
H2c C2 H2a 109.5 . . ?
H2c C2 H2b 109.5 . . ?
C3 O3a Zn1 92.3(12) . . ?
C3 O4a Zn1 90(3) . . ?

loop_
_geom_bond_atom_site_label_1
_geom_bond_atom_site_label_2
_geom_bond_distance
_geom_bond_site_symmetry_2
_geom_bond_publ_flag
Zn1 N2 2.102(2) . ?
Zn1 O1 1.911(3) . ?
Zn1 O4 2.050(19) . ?
Zn1 N1 2.082(3) . ?
Zn1 O3 2.43(3) . ?
Zn1 O3a 2.199(19) . ?
Zn1 O4a 2.22(6) . ?
N2 C17 1.364(4) . ?
N2 C15 1.316(4) . ?
O1 C1 1.251(4) . ?
O4 C3 1.233(12) . ?
N1 C18 1.361(4) . ?
N1 C5 1.334(4) . ?
O2 C1 1.228(5) . ?
O3 C3 1.243(18) . ?
C3 C4 1.482(5) . ?
C3 O3a 1.189(17) . ?
C3 O4a 1.22(3) . ?
C18 C17 1.436(4) . ?
C18 C9 1.404(4) . ?
C17 C12 1.404(4) . ?
C1 C2 1.499(5) . ?
C9 C10 1.437(5) . ?
C9 C8 1.399(5) . ?
C15 C14 1.416(5) . ?
C15 C16 1.499(5) . ?
C12 C13 1.399(5) . ?
C12 C11 1.428(5) . ?
C14 H14 0.9500 . ?
C14 C13 1.365(5) . ?
C5 C7 1.416(5) . ?
C5 C6 1.495(5) . ?
C13 H13 0.9500 . ?
C10 H10 0.9500 . ?
C10 C11 1.347(5) . ?
C4 H4a 0.9800 . ?
C4 H4b 0.9800 . ?
C4 H4c 0.9800 . ?
C8 H8 0.9500 . ?
C8 C7 1.347(5) . ?
C16 H16a 0.9800 . ?
C16 H16b 0.9800 . ?
C16 H16c 0.9800 . ?
C11 H11 0.9500 . ?
C7 H7 0.9500 . ?
C6 H6a 0.9800 . ?
C6 H6b 0.9800 . ?
C6 H6c 0.9800 . ?
C2 H2a 0.9800 . ?
C2 H2b 0.9800 . ?
C2 H2c 0.9800 . ?

loop_
_geom_torsion_atom_site_label_1
_geom_torsion_atom_site_label_2
_geom_torsion_atom_site_label_3
_geom_torsion_atom_site_label_4
_geom_torsion
_geom_torsion_site_symmetry_1
_geom_torsion_site_symmetry_2
_geom_torsion_site_symmetry_3
_geom_torsion_site_symmetry_4
_geom_torsion_publ_flag
Zn1 N2 C17 C18 -4.55(19) . . . . ?
Zn1 N2 C17 C12 176.10(19) . . . . ?
Zn1 N2 C15 C14 -175.9(3) . . . . ?
Zn1 N2 C15 C16 5.3(3) . . . . ?
Zn1 O1 C1 O2 -0.6(3) . . . . ?
Zn1 O1 C1 C2 -178.1(3) . . . . ?
Zn1 O4 C3 O3 9(4) . . . . ?
Zn1 O4 C3 C4 -176.9(3) . . . . ?
Zn1 O4 C3 O3a -13(2) . . . . ?
Zn1 O4 C3 O4a 113(5) . . . . ?
Zn1 N1 C18 C17 5.5(2) . . . . ?
Zn1 N1 C18 C9 -175.5(2) . . . . ?
Zn1 N1 C5 C7 174.7(3) . . . . ?
Zn1 N1 C5 C6 -6.4(3) . . . . ?
Zn1 O3 C3 O4 -8(3) . . . . ?
Zn1 O3 C3 C4 177.9(4) . . . . ?
Zn1 O3 C3 O3a 57.0(13) . . . . ?
Zn1 O3 C3 O4a -28(7) . . . . ?
Zn1 O3a C3 O4 12.0(18) . . . . ?
Zn1 O3a C3 O3 -113.7(18) . . . . ?
Zn1 O3a C3 C4 175.1(3) . . . . ?
Zn1 O3a C3 O4a -4(5) . . . . ?
Zn1 O4a C3 O4 -57(4) . . . . ?
Zn1 O4a C3 O3 30(7) . . . . ?
Zn1 O4a C3 C4 -175.3(5) . . . . ?
Zn1 O4a C3 O3a 4(5) . . . . ?
N2 C17 C18 N1 -0.6(3) . . . . ?
N2 C17 C18 C9 -179.6(3) . . . . ?
N2 C17 C12 C13 0.3(3) . . . . ?
N2 C17 C12 C11 180.0(3) . . . . ?
N2 C15 C14 C13 0.6(4) . . . . ?
N1 C18 C17 C12 178.8(3) . . . . ?
N1 C18 C9 C10 -179.8(3) . . . . ?
N1 C18 C9 C8 -0.0(3) . . . . ?
N1 C5 C7 C8 0.2(4) . . . . ?
C18 C17 C12 C13 -179.0(3) . . . . ?
C18 C17 C12 C11 0.7(3) . . . . ?
C18 C9 C10 C11 1.6(4) . . . . ?
C18 C9 C8 C7 -0.8(4) . . . . ?
C17 C12 C13 C14 0.4(3) . . . . ?
C17 C12 C11 C10 0.1(4) . . . . ?
C9 C10 C11 C12 -1.2(4) . . . . ?
C9 C8 C7 C5 0.7(5) . . . . ?
C15 C14 C13 C12 -0.8(4) . . . . ?
